data_7229473
loop_
_publ_author_name
'Li, Guijun'
'Xu, Xiaoliang'
'Tian, Hongchang'
'Liu, Xiaotong'
'Chen, Wen'
'Yang, Xiaodong'
'Zhang, Hongbin'

_publ_section_title
;
 Asymmetric synthesis of \d-amino acid derivatives via diastereoselective
 vinylogous Mannich reactions between N-tert-butanesulfinyl imines and
 dioxinone-derived lithium dienolate
;
_journal_issue 80
_journal_name_full 'RSC Advances'
_journal_page_first 50822
_journal_paper_doi 10.1039/C7RA10529K
_journal_volume 7
_journal_year 2017
_chemical_absolute_configuration ad
_chemical_formula_sum 'C18 H24 N2 O6 S'
_chemical_formula_weight 396.45
_chemical_name_systematic
;
 ?
;
_space_group_crystal_system orthorhombic
_space_group_IT_number 19
_space_group_name_Hall 'P 2ac 2ab'
_space_group_name_H-M_alt 'P 21 21 21'
_symmetry_space_group_name_Hall 'P 2ac 2ab'
_symmetry_space_group_name_H-M 'P 21 21 21'
_atom_sites_solution_hydrogens geom
_audit_creation_method SHELXL-2014
_audit_update_record
;
2017-09-09 deposited with the CCDC.
2017-10-26 downloaded from the CCDC.
;
_cell_angle_alpha 90
_cell_angle_beta 90
_cell_angle_gamma 90
_cell_formula_units_Z 4
_cell_length_a 10.9782(13)
_cell_length_b 11.2330(14)
_cell_length_c 16.728(2)
_cell_measurement_reflns_used 5906
_cell_measurement_temperature 293(2)
_cell_measurement_theta_max 26.9900
_cell_measurement_theta_min 2.1839
_cell_volume 2062.9(4)
_computing_cell_refinement 'Bruker SMART'
_computing_data_collection 'Bruker SMART'
_computing_data_reduction 'Bruker SAINT'
_computing_molecular_graphics 'SHELXL-2014 (Sheldrick, 2014)'
_computing_publication_material 'SHELXL-2014 (Sheldrick, 2014)'
_computing_structure_refinement 'SHELXL-2014 (Sheldrick, 2014)'
_computing_structure_solution 'SHELXL-2014 (Sheldrick, 2014)'
_diffrn_ambient_temperature 293(2)
_diffrn_measured_fraction_theta_full 0.987
_diffrn_measured_fraction_theta_max 1.000
_diffrn_measurement_device_type 'CCD area detector'
_diffrn_measurement_method 'phi and omega scans'
_diffrn_radiation_type MoK\a
_diffrn_radiation_wavelength 0.71073
_diffrn_reflns_av_R_equivalents 0.0223
_diffrn_reflns_av_unetI/netI 0.0246
_diffrn_reflns_Laue_measured_fraction_full 0.987
_diffrn_reflns_Laue_measured_fraction_max 1.000
_diffrn_reflns_limit_h_max 13
_diffrn_reflns_limit_h_min -13
_diffrn_reflns_limit_k_max 11
_diffrn_reflns_limit_k_min -13
_diffrn_reflns_limit_l_max 18
_diffrn_reflns_limit_l_min -20
_diffrn_reflns_number 11642
_diffrn_reflns_point_group_measured_fraction_full 0.987
_diffrn_reflns_point_group_measured_fraction_max 0.999
_diffrn_reflns_theta_full 25.242
_diffrn_reflns_theta_max 25.145
_diffrn_reflns_theta_min 2.184
_diffrn_source 'fine-focus sealed tube'
_exptl_absorpt_coefficient_mu 0.192
_exptl_absorpt_correction_T_max 0.953
_exptl_absorpt_correction_T_min 0.933
_exptl_absorpt_correction_type multi-scan
_exptl_absorpt_process_details sadabs
_exptl_crystal_colour colourless
_exptl_crystal_density_diffrn 1.277
_exptl_crystal_description bolck
_exptl_crystal_F_000 840
_exptl_crystal_size_max 0.500
_exptl_crystal_size_mid 0.300
_exptl_crystal_size_min 0.250
_refine_diff_density_max 0.209
_refine_diff_density_min -0.280
_refine_diff_density_rms 0.041
_refine_ls_abs_structure_details
;
 Flack x determined using 1350 quotients [(I+)-(I-)]/[(I+)+(I-)]
 (Parsons, Flack and Wagner, Acta Cryst. B69 (2013) 249-259).
;
_refine_ls_abs_structure_Flack -0.01(2)
_refine_ls_extinction_method none
_refine_ls_goodness_of_fit_ref 1.066
_refine_ls_hydrogen_treatment constr
_refine_ls_matrix_type full
_refine_ls_number_parameters 244
_refine_ls_number_reflns 3684
_refine_ls_number_restraints 0
_refine_ls_restrained_S_all 1.066
_refine_ls_R_factor_all 0.0383
_refine_ls_R_factor_gt 0.0338
_refine_ls_shift/su_max 0.000
_refine_ls_shift/su_mean 0.000
_refine_ls_structure_factor_coef Fsqd
_refine_ls_weighting_details 'w=1/[\s^2^(Fo^2^)+(0.0517P)^2^+0.2589P] where P=(Fo^2^+2Fc^2^)/3'
_refine_ls_weighting_scheme calc
_refine_ls_wR_factor_gt 0.0876
_refine_ls_wR_factor_ref 0.0913
_reflns_Friedel_coverage 0.748
_reflns_Friedel_fraction_full 0.987
_reflns_Friedel_fraction_max 0.999
_reflns_number_gt 3349
_reflns_number_total 3684
_reflns_threshold_expression 'I > 2\s(I)'
_cod_data_source_file c7ra10529k2.cif
_cod_data_source_block 1
_cod_original_cell_volume 2062.8(4)
_cod_database_code 7229473
_shelx_space_group_comment
;
The symmetry employed for this shelxl refinement is uniquely defined
by the following loop, which should always be used as a source of
symmetry information in preference to the above space-group names.
They are only intended as comments.
;
_shelx_estimated_absorpt_t_min 0.910
_shelx_estimated_absorpt_t_max 0.954
_shelxl_version_number 2014-3

loop_
_space_group_symop_operation_xyz
'x, y, z'
'-x+1/2, -y, z+1/2'
'-x, y+1/2, -z+1/2'
'x+1/2, -y+1/2, -z'

loop_
_atom_site_label
_atom_site_type_symbol
_atom_site_fract_x
_atom_site_fract_y
_atom_site_fract_z
_atom_site_U_iso_or_equiv
_atom_site_adp_type
_atom_site_occupancy
_atom_site_site_symmetry_order
_atom_site_calc_flag
_atom_site_refinement_flags_posn
_atom_site_refinement_flags_adp
S1 S 0.89977(6) 0.16660(7) 0.16824(4) 0.0475(2) Uani 1 1 d . .
O1 O 0.8452(3) 0.4701(2) 0.44347(19) 0.0915(10) Uani 1 1 d . .
O2 O 0.9790(3) 0.4543(3) 0.5348(2) 0.1143(13) Uani 1 1 d . .
O3 O 0.39842(17) -0.19393(19) 0.19218(13) 0.0548(5) Uani 1 1 d . .
O4 O 0.56689(17) -0.28496(18) 0.22886(14) 0.0532(5) Uani 1 1 d . .
O5 O 0.71721(17) -0.18530(16) 0.30356(13) 0.0492(5) Uani 1 1 d . .
O6 O 0.9697(2) 0.2754(3) 0.18825(16) 0.0834(8) Uani 1 1 d . .
N1 N 0.9212(3) 0.4127(3) 0.47943(17) 0.0597(7) Uani 1 1 d . .
N2 N 0.79365(19) 0.1374(2) 0.23631(12) 0.0380(5) Uani 1 1 d . .
H2 H 0.7208 0.1646 0.2314 0.046 Uiso 1 1 calc R U
C1 C 0.8281(2) 0.0639(2) 0.30494(15) 0.0354(5) Uani 1 1 d . .
H1 H 0.8758 -0.0037 0.2852 0.043 Uiso 1 1 calc R U
C2 C 0.9015(2) 0.1256(2) 0.36978(15) 0.0351(5) Uani 1 1 d . .
C3 C 0.8808(2) 0.2437(2) 0.39142(15) 0.0384(6) Uani 1 1 d . .
H3 H 0.8261 0.2908 0.3631 0.046 Uiso 1 1 calc R U
C4 C 0.9439(2) 0.2890(3) 0.45626(17) 0.0436(7) Uani 1 1 d . .
C5 C 1.0260(3) 0.2235(3) 0.50011(18) 0.0526(8) Uani 1 1 d . .
H5 H 1.0665 0.2567 0.5435 0.063 Uiso 1 1 calc R U
C6 C 1.0464(3) 0.1067(3) 0.47764(19) 0.0582(8) Uani 1 1 d . .
H6 H 1.1011 0.0599 0.5063 0.070 Uiso 1 1 calc R U
C7 C 0.9857(3) 0.0595(3) 0.41264(18) 0.0490(7) Uani 1 1 d . .
H7 H 1.0016 -0.0185 0.3973 0.059 Uiso 1 1 calc R U
C8 C 0.7097(2) 0.0147(2) 0.34278(16) 0.0416(6) Uani 1 1 d . .
H8A H 0.7277 -0.0142 0.3961 0.050 Uiso 1 1 calc R U
H8B H 0.6513 0.0790 0.3478 0.050 Uiso 1 1 calc R U
C9 C 0.6542(2) -0.0829(2) 0.29578(15) 0.0380(6) Uani 1 1 d . .
C10 C 0.5525(2) -0.0775(2) 0.25229(17) 0.0414(6) Uani 1 1 d . .
H10 H 0.5156 -0.0043 0.2426 0.050 Uiso 1 1 calc R U
C11 C 0.4997(2) -0.1845(2) 0.22041(15) 0.0412(6) Uani 1 1 d . .
C12 C 0.6972(3) -0.2730(3) 0.2429(2) 0.0540(8) Uani 1 1 d . .
C13 C 0.7607(3) -0.2365(4) 0.1676(3) 0.0798(12) Uani 1 1 d . .
H13A H 0.7471 -0.2955 0.1270 0.120 Uiso 1 1 calc R U
H13B H 0.7293 -0.1613 0.1498 0.120 Uiso 1 1 calc R U
H13C H 0.8465 -0.2294 0.1775 0.120 Uiso 1 1 calc R U
C14 C 0.7395(4) -0.3904(3) 0.2773(3) 0.0932(16) Uani 1 1 d . .
H14A H 0.7278 -0.4523 0.2385 0.140 Uiso 1 1 calc R U
H14B H 0.8243 -0.3851 0.2908 0.140 Uiso 1 1 calc R U
H14C H 0.6932 -0.4083 0.3245 0.140 Uiso 1 1 calc R U
C15 C 0.7976(3) 0.2098(3) 0.08536(16) 0.0500(7) Uani 1 1 d . .
C16 C 0.7242(4) 0.3182(4) 0.1084(2) 0.0815(12) Uani 1 1 d . .
H16A H 0.7783 0.3827 0.1208 0.122 Uiso 1 1 calc R U
H16B H 0.6723 0.3406 0.0647 0.122 Uiso 1 1 calc R U
H16C H 0.6752 0.3001 0.1544 0.122 Uiso 1 1 calc R U
C17 C 0.8850(4) 0.2382(4) 0.01608(19) 0.0712(10) Uani 1 1 d . .
H17A H 0.9306 0.1681 0.0025 0.107 Uiso 1 1 calc R U
H17B H 0.8390 0.2639 -0.0296 0.107 Uiso 1 1 calc R U
H17C H 0.9400 0.3002 0.0320 0.107 Uiso 1 1 calc R U
C18 C 0.7191(4) 0.1023(4) 0.0646(2) 0.0826(13) Uani 1 1 d . .
H18A H 0.7705 0.0365 0.0505 0.124 Uiso 1 1 calc R U
H18B H 0.6700 0.0811 0.1099 0.124 Uiso 1 1 calc R U
H18C H 0.6671 0.1216 0.0203 0.124 Uiso 1 1 calc R U

loop_
_atom_site_aniso_label
_atom_site_aniso_U_11
_atom_site_aniso_U_22
_atom_site_aniso_U_33
_atom_site_aniso_U_23
_atom_site_aniso_U_13
_atom_site_aniso_U_12
S1 0.0388(3) 0.0612(5) 0.0425(4) 0.0065(3) 0.0030(3) -0.0034(3)
O1 0.112(2) 0.0613(16) 0.101(2) -0.0316(16) -0.0375(19) 0.0243(16)
O2 0.145(3) 0.081(2) 0.117(2) -0.0475(19) -0.067(2) 0.005(2)
O3 0.0378(10) 0.0667(14) 0.0599(12) -0.0023(10) -0.0046(9) -0.0118(10)
O4 0.0431(10) 0.0394(11) 0.0770(14) -0.0099(10) -0.0062(10) -0.0073(9)
O5 0.0464(10) 0.0363(10) 0.0650(13) -0.0014(9) -0.0139(9) -0.0013(8)
O6 0.0702(15) 0.109(2) 0.0705(16) 0.0133(15) -0.0126(13) -0.0510(15)
N1 0.0679(17) 0.0545(16) 0.0566(15) -0.0163(13) -0.0086(14) -0.0057(14)
N2 0.0327(10) 0.0476(13) 0.0335(11) 0.0019(10) -0.0030(9) 0.0006(10)
C1 0.0367(12) 0.0338(13) 0.0358(13) -0.0006(10) -0.0015(11) -0.0023(11)
C2 0.0336(12) 0.0388(13) 0.0329(12) 0.0024(10) -0.0003(11) -0.0024(11)
C3 0.0373(13) 0.0408(14) 0.0370(13) -0.0009(11) -0.0055(11) 0.0006(12)
C4 0.0439(14) 0.0464(16) 0.0407(14) -0.0059(12) 0.0000(12) -0.0102(13)
C5 0.0536(17) 0.065(2) 0.0394(15) 0.0012(14) -0.0141(13) -0.0112(16)
C6 0.0554(17) 0.064(2) 0.0551(18) 0.0133(16) -0.0225(15) 0.0007(16)
C7 0.0496(16) 0.0443(16) 0.0529(16) 0.0066(13) -0.0101(14) 0.0024(13)
C8 0.0463(15) 0.0414(14) 0.0371(14) -0.0041(12) 0.0021(12) -0.0078(12)
C9 0.0385(13) 0.0372(14) 0.0383(13) 0.0020(11) 0.0057(11) -0.0064(11)
C10 0.0372(13) 0.0373(15) 0.0498(16) 0.0012(13) 0.0004(12) -0.0005(11)
C11 0.0348(13) 0.0488(16) 0.0401(14) -0.0007(12) 0.0039(11) -0.0053(12)
C12 0.0427(15) 0.0394(15) 0.080(2) -0.0129(16) -0.0080(15) -0.0015(13)
C13 0.0581(19) 0.090(3) 0.091(3) -0.034(2) 0.017(2) 0.0005(19)
C14 0.075(2) 0.0422(19) 0.162(5) -0.012(2) -0.036(3) 0.0110(18)
C15 0.0615(17) 0.0554(18) 0.0330(14) 0.0036(13) -0.0033(13) -0.0064(15)
C16 0.094(3) 0.091(3) 0.060(2) 0.018(2) 0.002(2) 0.033(2)
C17 0.098(3) 0.072(2) 0.0437(18) 0.0073(16) 0.0114(18) -0.012(2)
C18 0.094(3) 0.105(3) 0.049(2) 0.001(2) -0.012(2) -0.043(3)

loop_
_atom_type_symbol
_atom_type_description
_atom_type_scat_dispersion_real
_atom_type_scat_dispersion_imag
_atom_type_scat_source
C C 0.0033 0.0016 'International Tables Vol C Tables 4.2.6.8 and 6.1.1.4'
H H 0.0000 0.0000 'International Tables Vol C Tables 4.2.6.8 and 6.1.1.4'
N N 0.0061 0.0033 'International Tables Vol C Tables 4.2.6.8 and 6.1.1.4'
O O 0.0106 0.0060 'International Tables Vol C Tables 4.2.6.8 and 6.1.1.4'
S S 0.1246 0.1234 'International Tables Vol C Tables 4.2.6.8 and 6.1.1.4'

loop_
_geom_angle_atom_site_label_1
_geom_angle_atom_site_label_2
_geom_angle_atom_site_label_3
_geom_angle
O6 S1 N2 111.81(14)
O6 S1 C15 105.51(15)
N2 S1 C15 98.08(12)
C11 O4 C12 118.3(2)
C9 O5 C12 116.1(2)
O1 N1 O2 122.1(3)
O1 N1 C4 119.3(3)
O2 N1 C4 118.6(3)
C1 N2 S1 117.91(16)
N2 C1 C2 116.1(2)
N2 C1 C8 107.8(2)
C2 C1 C8 108.4(2)
C7 C2 C3 119.0(3)
C7 C2 C1 118.6(2)
C3 C2 C1 122.3(2)
C4 C3 C2 118.2(3)
C5 C4 C3 123.3(3)
C5 C4 N1 118.6(3)
C3 C4 N1 118.1(3)
C4 C5 C6 118.0(3)
C7 C6 C5 120.0(3)
C6 C7 C2 121.6(3)
C9 C8 C1 113.1(2)
C10 C9 O5 121.4(2)
C10 C9 C8 126.9(3)
O5 C9 C8 111.7(2)
C9 C10 C11 120.1(3)
O3 C11 O4 117.8(3)
O3 C11 C10 125.9(3)
O4 C11 C10 116.0(2)
O5 C12 O4 109.2(2)
O5 C12 C13 109.7(3)
O4 C12 C13 110.3(3)
O5 C12 C14 106.4(3)
O4 C12 C14 106.4(3)
C13 C12 C14 114.6(3)
C16 C15 C18 113.3(3)
C16 C15 C17 111.0(3)
C18 C15 C17 110.2(3)
C16 C15 S1 110.1(2)
C18 C15 S1 107.8(2)
C17 C15 S1 104.0(2)

loop_
_geom_bond_atom_site_label_1
_geom_bond_atom_site_label_2
_geom_bond_distance
S1 O6 1.481(3)
S1 N2 1.662(2)
S1 C15 1.848(3)
O1 N1 1.214(4)
O2 N1 1.216(4)
O3 C11 1.213(3)
O4 C11 1.355(3)
O4 C12 1.456(3)
O5 C9 1.349(3)
O5 C12 1.431(4)
N1 C4 1.463(4)
N2 C1 1.463(3)
C1 C2 1.519(3)
C1 C8 1.547(4)
C2 C7 1.386(4)
C2 C3 1.394(4)
C3 C4 1.384(4)
C4 C5 1.376(4)
C5 C6 1.383(5)
C6 C7 1.381(4)
C8 C9 1.480(4)
C9 C10 1.334(4)
C10 C11 1.437(4)
C12 C13 1.497(5)
C12 C14 1.512(5)
C15 C16 1.510(5)
C15 C18 1.524(5)
C15 C17 1.538(4)

loop_
_geom_hbond_atom_site_label_D
_geom_hbond_atom_site_label_H
_geom_hbond_atom_site_label_A
_geom_hbond_distance_DH
_geom_hbond_distance_HA
_geom_hbond_distance_DA
_geom_hbond_angle_DHA
_geom_hbond_site_symmetry_A
N2 H2 O3 0.86 2.42 3.077(3) 133.2 3_655
C3 H3 O3 0.93 2.64 3.441(3) 145.0 3_655
C5 H5 O3 0.93 2.61 3.335(4) 134.9 2_655

loop_
_geom_torsion_atom_site_label_1
_geom_torsion_atom_site_label_2
_geom_torsion_atom_site_label_3
_geom_torsion_atom_site_label_4
_geom_torsion
O6 S1 N2 C1 -88.6(2)
C15 S1 N2 C1 161.04(19)
S1 N2 C1 C2 77.0(2)
S1 N2 C1 C8 -161.19(18)
N2 C1 C2 C7 -148.1(2)
C8 C1 C2 C7 90.4(3)
N2 C1 C2 C3 36.6(3)
C8 C1 C2 C3 -84.9(3)
C7 C2 C3 C4 -1.4(4)
C1 C2 C3 C4 173.8(2)
C2 C3 C4 C5 0.2(4)
C2 C3 C4 N1 -179.4(3)
O1 N1 C4 C5 -176.9(3)
O2 N1 C4 C5 2.6(5)
O1 N1 C4 C3 2.8(4)
O2 N1 C4 C3 -177.8(3)
C3 C4 C5 C6 0.3(5)
N1 C4 C5 C6 179.9(3)
C4 C5 C6 C7 0.4(5)
C5 C6 C7 C2 -1.6(5)
C3 C2 C7 C6 2.1(4)
C1 C2 C7 C6 -173.3(3)
N2 C1 C8 C9 75.1(3)
C2 C1 C8 C9 -158.5(2)
C12 O5 C9 C10 21.6(4)
C12 O5 C9 C8 -160.5(2)
C1 C8 C9 C10 -108.0(3)
C1 C8 C9 O5 74.3(3)
O5 C9 C10 C11 7.4(4)
C8 C9 C10 C11 -170.1(3)
C12 O4 C11 O3 164.5(3)
C12 O4 C11 C10 -20.5(4)
C9 C10 C11 O3 166.6(3)
C9 C10 C11 O4 -7.9(4)
C9 O5 C12 O4 -46.4(3)
C9 O5 C12 C13 74.6(3)
C9 O5 C12 C14 -160.9(3)
C11 O4 C12 O5 46.6(4)
C11 O4 C12 C13 -74.1(3)
C11 O4 C12 C14 161.1(3)
O6 S1 C15 C16 -53.5(3)
N2 S1 C15 C16 61.9(3)
O6 S1 C15 C18 -177.6(3)
N2 S1 C15 C18 -62.2(3)
O6 S1 C15 C17 65.5(3)
N2 S1 C15 C17 -179.2(2)
